data_4511196
loop_
_publ_author_name
'Han, Jie'
'Zhao, Liang'
'Yau, Chung-Wah'
'Mak, Thomas C. W.'

_publ_section_title
;
 Hydrogen-Bonded Networks Constructed with 5-Nitrobarbiturate
;
_journal_issue 1
_journal_name_full 'Crystal Growth &amp; Design'
_journal_page_first 308
_journal_paper_doi 10.1021/cg800487b
_journal_volume 9
_journal_year 2009
_chemical_formula_sum 'C21 H46 N6 O8'
_chemical_formula_weight 510.64
_chemical_name_common '[(C4H9)4N][(C4H2N3O5)][(NH2)2CO](2H2O)'
_chemical_name_systematic
; 
 ? 
;
_space_group_IT_number 9
_symmetry_cell_setting monoclinic
_symmetry_space_group_name_Hall 'C -2yc'
_symmetry_space_group_name_H-M 'C 1 c 1'
_atom_sites_solution_hydrogens geom
_atom_sites_solution_primary direct
_atom_sites_solution_secondary difmap
_audit_creation_method SHELXL-97
_cell_angle_alpha 90.00
_cell_angle_beta 91.337(2)
_cell_angle_gamma 90.00
_cell_formula_units_Z 4
_cell_length_a 13.2716(15)
_cell_length_b 13.3676(14)
_cell_length_c 15.7087(17)
_cell_measurement_temperature 293(2)
_cell_volume 2786.1(5)
_computing_structure_refinement 'SHELXL-97 (Sheldrick, 1997)'
_computing_structure_solution 'SHELXS-97 (Sheldrick, 1990)'
_diffrn_ambient_temperature 293(2)
_diffrn_measured_fraction_theta_full 0.996
_diffrn_measured_fraction_theta_max 0.996
_diffrn_radiation_monochromator graphite
_diffrn_radiation_source 'fine-focus sealed tube'
_diffrn_radiation_type MoK\a
_diffrn_radiation_wavelength 0.71073
_diffrn_reflns_av_R_equivalents 0.0662
_diffrn_reflns_av_sigmaI/netI 0.0618
_diffrn_reflns_limit_h_max 17
_diffrn_reflns_limit_h_min -16
_diffrn_reflns_limit_k_max 17
_diffrn_reflns_limit_k_min -16
_diffrn_reflns_limit_l_max 20
_diffrn_reflns_limit_l_min -20
_diffrn_reflns_number 9624
_diffrn_reflns_theta_full 28.32
_diffrn_reflns_theta_max 28.32
_diffrn_reflns_theta_min 2.16
_exptl_absorpt_coefficient_mu 0.093
_exptl_absorpt_correction_T_max 1.000000
_exptl_absorpt_correction_T_min 0.829800
_exptl_absorpt_correction_type multi-scan
_exptl_crystal_colour Yellow
_exptl_crystal_density_diffrn 1.217
_exptl_crystal_density_method 'not measured'
_exptl_crystal_description Block
_exptl_crystal_F_000 1112
_exptl_crystal_size_max 0.33
_exptl_crystal_size_mid 0.30
_exptl_crystal_size_min 0.20
_refine_diff_density_max 0.193
_refine_diff_density_min -0.182
_refine_diff_density_rms 0.042
_refine_ls_abs_structure_details 'Flack H D (1983), Acta Cryst. A39, 876-881'
_refine_ls_abs_structure_Flack 1.3(11)
_refine_ls_extinction_coef 0
_refine_ls_extinction_method none
_refine_ls_goodness_of_fit_ref 0.960
_refine_ls_hydrogen_treatment mixed
_refine_ls_matrix_type full
_refine_ls_number_parameters 324
_refine_ls_number_reflns 5778
_refine_ls_number_restraints 2
_refine_ls_restrained_S_all 0.960
_refine_ls_R_factor_all 0.0677
_refine_ls_R_factor_gt 0.0542
_refine_ls_shift/su_max 0.002
_refine_ls_shift/su_mean 0.000
_refine_ls_structure_factor_coef Fsqd
_refine_ls_weighting_details 'calc w=1/[\s^2^(Fo^2^)+(0.0953P)^2^+0.0000P] where P=(Fo^2^+2Fc^2^)/3'
_refine_ls_weighting_scheme calc
_refine_ls_wR_factor_gt 0.1403
_refine_ls_wR_factor_ref 0.1509
_reflns_number_gt 4414
_reflns_number_total 5778
_reflns_threshold_expression >2sigma(I)
_cod_data_source_file cg800487b_si_002.cif
_cod_data_source_block complex9
_cod_depositor_comments
;
The following automatic conversions were performed:

'_symmetry_cell_setting' value 'Monoclinic' changed to 'monoclinic'
according to
/usr/data/users/saulius/automatic-downloads/retrospective/ACS/lib/dictionaries/cif_core.dic
dictionary named 'cif_core.dic' version 2.4.2 from 2011-04-26.

Automatic conversion script
Id: cif_fix_values 2281 2013-09-26 08:29:07Z andrius 
;
_cod_original_sg_symbol_H-M Cc
_cod_database_code 4511196

loop_
_symmetry_equiv_pos_as_xyz
'x, y, z'
'x, -y, z+1/2'
'x+1/2, y+1/2, z'
'x+1/2, -y+1/2, z+1/2'

loop_
_atom_site_label
_atom_site_type_symbol
_atom_site_fract_x
_atom_site_fract_y
_atom_site_fract_z
_atom_site_U_iso_or_equiv
_atom_site_adp_type
_atom_site_occupancy
_atom_site_symmetry_multiplicity
_atom_site_calc_flag
_atom_site_refinement_flags
O1 O 0.11035(16) 0.30976(15) 0.08169(15) 0.0633(5) Uani 1 1 d .
O2 O 0.25793(18) 0.35547(15) 0.12379(16) 0.0689(6) Uani 1 1 d .
O3 O 0.07907(15) 0.11658(16) 0.05414(17) 0.0660(6) Uani 1 1 d .
O4 O 0.35173(16) -0.07550(14) 0.01376(14) 0.0598(5) Uani 1 1 d .
O5 O 0.41287(14) 0.24754(15) 0.07758(14) 0.0592(5) Uani 1 1 d .
N1 N 0.20069(16) 0.29121(14) 0.09305(13) 0.0438(5) Uani 1 1 d .
N2 N 0.21709(16) 0.02547(16) 0.03237(14) 0.0436(5) Uani 1 1 d .
H2N H 0.181(3) -0.026(3) 0.026(2) 0.062(9) Uiso 1 1 d .
N3 N 0.37777(16) 0.08830(15) 0.04419(14) 0.0443(4) Uani 1 1 d .
H3N H 0.440(2) 0.0786(19) 0.0445(15) 0.036(6) Uiso 1 1 d .
C1 C 0.24007(18) 0.19701(16) 0.06951(15) 0.0383(5) Uani 1 1 d .
C2 C 0.17067(18) 0.11568(18) 0.05230(15) 0.0417(5) Uani 1 1 d .
C3 C 0.31755(18) 0.00759(18) 0.02920(15) 0.0418(5) Uani 1 1 d .
C4 C 0.34733(19) 0.18452(17) 0.06563(15) 0.0411(5) Uani 1 1 d .
O6 O 0.73465(15) 0.16241(16) 0.10056(13) 0.0589(5) Uani 1 1 d .
C5 C 0.82694(19) 0.14898(19) 0.09862(16) 0.0459(5) Uani 1 1 d .
N4 N 0.89198(18) 0.22453(18) 0.09078(16) 0.0564(6) Uani 1 1 d .
H4A H 0.8702 0.2850 0.0869 0.068 Uiso 1 1 calc R
H4B H 0.9556 0.2127 0.0896 0.068 Uiso 1 1 calc R
N5 N 0.8686(2) 0.05779(19) 0.10586(18) 0.0634(6) Uani 1 1 d .
H5A H 0.8309 0.0061 0.1121 0.076 Uiso 1 1 calc R
H5B H 0.9330 0.0510 0.1043 0.076 Uiso 1 1 calc R
N6 N 0.54845(14) 0.19007(14) 0.31534(12) 0.0369(4) Uani 1 1 d .
C6 C 0.46204(17) 0.22484(18) 0.36933(14) 0.0408(5) Uani 1 1 d .
H6A H 0.4442 0.1708 0.4073 0.049 Uiso 1 1 calc R
H6B H 0.4855 0.2803 0.4043 0.049 Uiso 1 1 calc R
C7 C 0.36779(19) 0.2576(2) 0.32072(18) 0.0489(6) Uani 1 1 d .
H7A H 0.3836 0.3133 0.2838 0.059 Uiso 1 1 calc R
H7B H 0.3430 0.2030 0.2854 0.059 Uiso 1 1 calc R
C8 C 0.2873(2) 0.2886(2) 0.3820(2) 0.0602(7) Uani 1 1 d .
H8A H 0.2725 0.2324 0.4187 0.072 Uiso 1 1 calc R
H8B H 0.3134 0.3423 0.4177 0.072 Uiso 1 1 calc R
C9 C 0.1916(3) 0.3228(3) 0.3388(3) 0.0753(9) Uani 1 1 d .
H9A H 0.1434 0.3403 0.3810 0.113 Uiso 1 1 calc R
H9B H 0.1648 0.2698 0.3037 0.113 Uiso 1 1 calc R
H9C H 0.2051 0.3800 0.3040 0.113 Uiso 1 1 calc R
C10 C 0.51711(19) 0.10176(17) 0.26006(15) 0.0421(5) Uani 1 1 d .
H1 H 0.4647 0.1235 0.2202 0.051 Uiso 1 1 calc R
H10B H 0.5744 0.0810 0.2272 0.051 Uiso 1 1 calc R
C11 C 0.4790(2) 0.01232(18) 0.30863(17) 0.0489(6) Uani 1 1 d .
H11A H 0.5306 -0.0094 0.3492 0.059 Uiso 1 1 calc R
H11B H 0.4202 0.0318 0.3403 0.059 Uiso 1 1 calc R
C12 C 0.4514(3) -0.0735(2) 0.2504(2) 0.0635(7) Uani 1 1 d .
H12A H 0.4005 -0.0513 0.2092 0.076 Uiso 1 1 calc R
H12B H 0.5105 -0.0933 0.2193 0.076 Uiso 1 1 calc R
C13 C 0.4120(3) -0.1625(2) 0.2979(3) 0.0783(10) Uani 1 1 d .
H13A H 0.3959 -0.2152 0.2583 0.117 Uiso 1 1 calc R
H13B H 0.3525 -0.1437 0.3276 0.117 Uiso 1 1 calc R
H13C H 0.4625 -0.1854 0.3381 0.117 Uiso 1 1 calc R
C14 C 0.63416(18) 0.16039(17) 0.37578(15) 0.0410(5) Uani 1 1 d .
H14A H 0.6521 0.2182 0.4102 0.049 Uiso 1 1 calc R
H14B H 0.6094 0.1094 0.4140 0.049 Uiso 1 1 calc R
C15 C 0.7283(2) 0.1216(2) 0.33614(18) 0.0498(6) Uani 1 1 d .
H15A H 0.7551 0.1721 0.2985 0.060 Uiso 1 1 calc R
H15B H 0.7123 0.0628 0.3023 0.060 Uiso 1 1 calc R
C16 C 0.8065(2) 0.0952(3) 0.4033(2) 0.0658(8) Uani 1 1 d .
H16A H 0.8211 0.1542 0.4374 0.079 Uiso 1 1 calc R
H16B H 0.7788 0.0450 0.4407 0.079 Uiso 1 1 calc R
C17 C 0.9036(3) 0.0563(3) 0.3685(3) 0.0780(10) Uani 1 1 d .
H17A H 0.9496 0.0411 0.4148 0.117 Uiso 1 1 calc R
H17B H 0.9327 0.1061 0.3326 0.117 Uiso 1 1 calc R
H17C H 0.8904 -0.0033 0.3360 0.117 Uiso 1 1 calc R
C18 C 0.58079(19) 0.27279(17) 0.25550(15) 0.0421(5) Uani 1 1 d .
H18A H 0.6362 0.2484 0.2221 0.051 Uiso 1 1 calc R
H18B H 0.5251 0.2876 0.2164 0.051 Uiso 1 1 calc R
C19 C 0.6133(2) 0.3689(2) 0.29905(17) 0.0506(6) Uani 1 1 d .
H19A H 0.5586 0.3939 0.3330 0.061 Uiso 1 1 calc R
H19B H 0.6703 0.3555 0.3371 0.061 Uiso 1 1 calc R
C20 C 0.6424(3) 0.4477(2) 0.2353(2) 0.0700(9) Uani 1 1 d .
H2 H 0.6971 0.4223 0.2015 0.084 Uiso 1 1 calc R
H20B H 0.5854 0.4603 0.1970 0.084 Uiso 1 1 calc R
C21 C 0.6747(3) 0.5447(3) 0.2763(3) 0.0827(11) Uani 1 1 d .
H21A H 0.6958 0.5906 0.2332 0.124 Uiso 1 1 calc R
H21B H 0.7298 0.5325 0.3156 0.124 Uiso 1 1 calc R
H21C H 0.6192 0.5729 0.3062 0.124 Uiso 1 1 calc R
O1W O 0.58483(15) 0.03058(16) 0.04400(15) 0.0650(6) Uani 1 1 d .
H1WA H 0.6428 0.0705 0.0621 0.078 Uiso 1 1 d .
H1WB H 0.6044 -0.0219 0.0554 0.078 Uiso 1 1 d .
O2W O 0.61132(18) 0.33122(16) 0.03078(17) 0.0716(6) Uani 1 1 d .
H2WA H 0.5656 0.3069 0.0452 0.086 Uiso 1 1 d .
H2WB H 0.6578 0.2830 0.0517 0.086 Uiso 1 1 d .

loop_
_atom_site_aniso_label
_atom_site_aniso_U_11
_atom_site_aniso_U_22
_atom_site_aniso_U_33
_atom_site_aniso_U_23
_atom_site_aniso_U_13
_atom_site_aniso_U_12
O1 0.0535(13) 0.0466(11) 0.0898(14) -0.0090(9) 0.0013(10) 0.0150(9)
O2 0.0745(15) 0.0375(10) 0.0947(15) -0.0125(9) 0.0015(12) -0.0071(10)
O3 0.0370(11) 0.0472(11) 0.1138(17) -0.0092(10) 0.0015(10) 0.0007(8)
O4 0.0562(11) 0.0373(9) 0.0862(13) -0.0090(9) 0.0055(10) 0.0093(8)
O5 0.0447(10) 0.0488(11) 0.0839(13) -0.0027(9) -0.0035(9) -0.0110(8)
N1 0.0515(13) 0.0317(10) 0.0485(10) 0.0018(8) 0.0056(9) 0.0028(9)
N2 0.0386(11) 0.0298(10) 0.0625(13) -0.0043(8) 0.0021(9) -0.0046(8)
N3 0.0307(11) 0.0414(11) 0.0609(12) -0.0007(9) 0.0010(8) 0.0026(8)
C1 0.0398(11) 0.0300(10) 0.0452(11) 0.0027(8) 0.0030(9) 0.0013(8)
C2 0.0374(13) 0.0370(11) 0.0507(12) 0.0025(9) 0.0031(10) 0.0015(9)
C3 0.0419(13) 0.0345(12) 0.0490(12) 0.0002(9) 0.0028(10) 0.0038(9)
C4 0.0431(13) 0.0352(11) 0.0448(11) 0.0045(8) -0.0031(9) -0.0023(9)
O6 0.0419(10) 0.0611(12) 0.0740(13) -0.0043(9) 0.0074(9) -0.0011(8)
C5 0.0420(14) 0.0481(14) 0.0477(12) -0.0050(10) 0.0016(10) -0.0005(10)
N4 0.0437(13) 0.0448(13) 0.0806(17) -0.0042(10) 0.0023(11) -0.0005(9)
N5 0.0513(14) 0.0453(13) 0.0933(18) 0.0058(11) -0.0013(12) -0.0039(10)
N6 0.0391(10) 0.0325(9) 0.0394(9) 0.0006(7) 0.0036(7) 0.0005(8)
C6 0.0417(13) 0.0376(11) 0.0433(11) -0.0020(9) 0.0069(9) -0.0011(9)
C7 0.0431(13) 0.0442(13) 0.0594(14) -0.0002(11) 0.0026(11) 0.0021(10)
C8 0.0534(16) 0.0573(16) 0.0703(18) 0.0102(13) 0.0105(14) 0.0125(13)
C9 0.0545(19) 0.070(2) 0.102(3) 0.0044(17) 0.0046(17) 0.0193(15)
C10 0.0456(13) 0.0363(11) 0.0442(11) -0.0065(9) -0.0023(9) -0.0020(9)
C11 0.0507(14) 0.0363(12) 0.0595(14) -0.0026(10) -0.0029(11) -0.0024(11)
C12 0.074(2) 0.0447(15) 0.0715(18) -0.0107(13) 0.0008(15) -0.0112(14)
C13 0.083(3) 0.0464(18) 0.105(3) -0.0043(16) -0.002(2) -0.0212(16)
C14 0.0420(12) 0.0381(11) 0.0426(11) 0.0001(9) -0.0008(9) -0.0002(9)
C15 0.0459(14) 0.0462(14) 0.0575(14) 0.0014(10) 0.0035(11) 0.0028(11)
C16 0.0547(17) 0.069(2) 0.0728(18) -0.0039(14) -0.0092(13) 0.0117(14)
C17 0.0544(18) 0.074(2) 0.106(3) 0.0019(18) 0.0003(18) 0.0159(16)
C18 0.0471(13) 0.0393(12) 0.0401(11) 0.0051(9) 0.0049(9) -0.0025(10)
C19 0.0538(15) 0.0419(13) 0.0566(14) 0.0010(10) 0.0079(11) -0.0066(11)
C20 0.093(2) 0.0506(16) 0.0666(18) 0.0111(13) -0.0016(17) -0.0234(16)
C21 0.094(3) 0.0509(18) 0.103(3) 0.0079(17) 0.012(2) -0.0244(17)
O1W 0.0441(11) 0.0522(11) 0.0984(16) -0.0002(10) -0.0044(10) 0.0054(9)
O2W 0.0593(13) 0.0508(12) 0.1050(17) -0.0009(11) 0.0095(12) -0.0111(9)

loop_
_atom_type_symbol
_atom_type_description
_atom_type_scat_dispersion_real
_atom_type_scat_dispersion_imag
_atom_type_scat_source
C C 0.0033 0.0016 'International Tables Vol C Tables 4.2.6.8 and 6.1.1.4'
H H 0.0000 0.0000 'International Tables Vol C Tables 4.2.6.8 and 6.1.1.4'
N N 0.0061 0.0033 'International Tables Vol C Tables 4.2.6.8 and 6.1.1.4'
O O 0.0106 0.0060 'International Tables Vol C Tables 4.2.6.8 and 6.1.1.4'

loop_
_geom_angle_atom_site_label_1
_geom_angle_atom_site_label_2
_geom_angle_atom_site_label_3
_geom_angle
O1 N1 O2 120.2(2)
O1 N1 C1 120.3(2)
O2 N1 C1 119.5(2)
C3 N2 C2 126.9(2)
C3 N3 C4 127.0(2)
N1 C1 C4 119.1(2)
N1 C1 C2 118.7(2)
C4 C1 C2 122.2(2)
O3 C2 N2 117.5(2)
O3 C2 C1 128.3(2)
N2 C2 C1 114.2(2)
O4 C3 N2 122.4(2)
O4 C3 N3 122.3(2)
N2 C3 N3 115.3(2)
O5 C4 N3 117.7(2)
O5 C4 C1 128.0(2)
N3 C4 C1 114.3(2)
O6 C5 N4 122.3(2)
O6 C5 N5 122.3(2)
N4 C5 N5 115.4(2)
C6 N6 C14 107.22(17)
C6 N6 C10 110.97(18)
C14 N6 C10 110.25(17)
C6 N6 C18 110.57(17)
C14 N6 C18 111.04(17)
C10 N6 C18 106.84(17)
C7 C6 N6 115.68(18)
C8 C7 C6 110.2(2)
C9 C8 C7 113.6(3)
C11 C10 N6 114.63(19)
C12 C11 C10 112.0(2)
C13 C12 C11 112.5(3)
C15 C14 N6 116.7(2)
C14 C15 C16 110.9(2)
C17 C16 C15 114.1(3)
C19 C18 N6 114.83(19)
C20 C19 C18 111.5(2)
C21 C20 C19 113.0(3)

loop_
_geom_bond_atom_site_label_1
_geom_bond_atom_site_label_2
_geom_bond_distance
O1 N1 1.233(3)
O2 N1 1.237(3)
O3 C2 1.217(3)
O4 C3 1.226(3)
O5 C4 1.222(3)
N1 C1 1.416(3)
N2 C3 1.357(3)
N2 C2 1.393(3)
N3 C3 1.360(3)
N3 C4 1.392(3)
C1 C4 1.436(3)
C1 C2 1.446(3)
O6 C5 1.239(3)
C5 N4 1.336(3)
C5 N5 1.342(4)
N6 C6 1.515(3)
N6 C14 1.517(3)
N6 C10 1.518(3)
N6 C18 1.520(3)
C6 C7 1.515(4)
C7 C8 1.512(4)
C8 C9 1.498(5)
C10 C11 1.512(3)
C11 C12 1.507(4)
C12 C13 1.505(4)
C14 C15 1.501(4)
C15 C16 1.505(4)
C16 C17 1.503(5)
C18 C19 1.514(4)
C19 C20 1.510(4)
C20 C21 1.506(5)

loop_
_geom_hbond_atom_site_label_D
_geom_hbond_atom_site_label_H
_geom_hbond_atom_site_label_A
_geom_hbond_distance_DH
_geom_hbond_distance_HA
_geom_hbond_distance_DA
_geom_hbond_angle_DHA
_geom_hbond_site_symmetry_A
N2 H2N O2W 0.85(4) 2.12(4) 2.952(3) 168(3) 3_445
N3 H3N O1W 0.84(3) 2.02(3) 2.854(3) 170(2) .
N4 H4A O4 0.86 2.20 2.977(3) 150.1 3
N4 H4B O3 0.86 2.17 2.940(3) 149.7 1_655
N4 H4B O1 0.86 2.43 3.120(3) 137.2 1_655
N5 H5A O2 0.86 2.24 3.093(3) 169.6 3_545
N5 H5B O3 0.86 2.28 3.031(3) 145.3 1_655
O1W H1WA O6 0.974(2) 1.823(2) 2.787(3) 169.64(14) .
O1W H1WB O1 0.768(2) 2.288(2) 3.028(3) 161.96(17) 3_545
O2W H2WA O5 0.729(2) 2.2460(19) 2.970(3) 171.8(2) .
O2W H2WB O6 0.946(3) 2.047(2) 2.982(3) 169.17(14) .

loop_
_geom_torsion_atom_site_label_1
_geom_torsion_atom_site_label_2
_geom_torsion_atom_site_label_3
_geom_torsion_atom_site_label_4
_geom_torsion
O1 N1 C1 C4 166.4(2)
O2 N1 C1 C4 -12.4(3)
O1 N1 C1 C2 -15.2(3)
O2 N1 C1 C2 166.0(2)
C3 N2 C2 O3 -178.0(3)
C3 N2 C2 C1 1.1(3)
N1 C1 C2 O3 1.0(4)
C4 C1 C2 O3 179.4(3)
N1 C1 C2 N2 -178.0(2)
C4 C1 C2 N2 0.3(3)
C2 N2 C3 O4 177.5(2)
C2 N2 C3 N3 -2.6(4)
C4 N3 C3 O4 -177.2(2)
C4 N3 C3 N2 2.9(4)
C3 N3 C4 O5 179.3(2)
C3 N3 C4 C1 -1.7(4)
N1 C1 C4 O5 -2.8(4)
C2 C1 C4 O5 178.9(3)
N1 C1 C4 N3 178.3(2)
C2 C1 C4 N3 -0.1(3)
C14 N6 C6 C7 -179.7(2)
C10 N6 C6 C7 -59.2(3)
C18 N6 C6 C7 59.2(3)
N6 C6 C7 C8 179.0(2)
C6 C7 C8 C9 179.6(3)
C6 N6 C10 C11 -57.5(3)
C14 N6 C10 C11 61.1(3)
C18 N6 C10 C11 -178.1(2)
N6 C10 C11 C12 -178.7(2)
C10 C11 C12 C13 -179.2(3)
C6 N6 C14 C15 179.1(2)
C10 N6 C14 C15 58.2(3)
C18 N6 C14 C15 -60.0(3)
N6 C14 C15 C16 180.0(2)
C14 C15 C16 C17 -179.6(3)
C6 N6 C18 C19 58.1(3)
C14 N6 C18 C19 -60.8(3)
C10 N6 C18 C19 178.9(2)
N6 C18 C19 C20 -179.0(2)
C18 C19 C20 C21 179.7(3)
